data_7243402
loop_
_publ_author_name
'Asressu, Kesatebrhan Haile'
'Chan, Chieh-Kai'
'Wang, Cheng-Chung'

_publ_section_title
;
 TMSOTf-catalyzed synthesis of trisubstituted imidazoles using
 hexamethyldisilazane as a nitrogen source under neat and microwave
 irradiation conditions
;
_journal_issue 45
_journal_name_full 'RSC Advances'
_journal_page_first 28061
_journal_page_last 28071
_journal_paper_doi 10.1039/D1RA05802A
_journal_volume 11
_journal_year 2021
_chemical_formula_moiety 'C23 H20 N2 O2, 0.5(C H Cl3)'
_chemical_formula_sum 'C23.5 H20.5 Cl1.5 N2 O2'
_chemical_formula_weight 416.09
_space_group_crystal_system monoclinic
_space_group_IT_number 14
_space_group_name_Hall '-P 2ybc'
_space_group_name_H-M_alt 'P 1 21/c 1'
_atom_sites_solution_hydrogens mixed
_audit_creation_method SHELXL-2018/3
_audit_update_record
;
2021-05-06 deposited with the CCDC.	2021-08-12 downloaded from the CCDC.
;
_cell_angle_alpha 90
_cell_angle_beta 95.8070(10)
_cell_angle_gamma 90
_cell_formula_units_Z 8
_cell_length_a 10.2370(4)
_cell_length_b 18.3683(6)
_cell_length_c 22.3540(8)
_cell_measurement_reflns_used 9505
_cell_measurement_temperature 100.0(2)
_cell_measurement_theta_max 26.98
_cell_measurement_theta_min 2.22
_cell_volume 4181.8(3)
_computing_cell_refinement 'SAINT V8.40A (Bruker Nano, Inc., 2019)'
_computing_data_collection 'Bruker Instrument Service v2012.12.0.3'
_computing_data_reduction 'SAINT V8.40A (Bruker Nano, Inc., 2019)'
_computing_molecular_graphics 'shelXle (C.B. Huebschle, rev 958)'
_computing_publication_material 'WinGX publication routines (Farrugia, 2014)'
_computing_structure_refinement 'SHELXL-2018/3 (Sheldrick, 2018)'
_computing_structure_solution 'SHELXT 2014/5 (Sheldrick, 2014)'
_diffrn_ambient_temperature 100.0(2)
_diffrn_measured_fraction_theta_full 0.999
_diffrn_measured_fraction_theta_max 0.999
_diffrn_measurement_device_type 'Bruker APEX-II CCD'
_diffrn_measurement_method '\f and \w scans'
_diffrn_radiation_type MoK\a
_diffrn_radiation_wavelength 0.71073
_diffrn_reflns_av_R_equivalents 0.1039
_diffrn_reflns_av_unetI/netI 0.0337
_diffrn_reflns_Laue_measured_fraction_full 0.999
_diffrn_reflns_Laue_measured_fraction_max 0.999
_diffrn_reflns_limit_h_max 13
_diffrn_reflns_limit_h_min -13
_diffrn_reflns_limit_k_max 23
_diffrn_reflns_limit_k_min -23
_diffrn_reflns_limit_l_max 28
_diffrn_reflns_limit_l_min -28
_diffrn_reflns_number 167934
_diffrn_reflns_point_group_measured_fraction_full 0.999
_diffrn_reflns_point_group_measured_fraction_max 0.999
_diffrn_reflns_theta_full 25.242
_diffrn_reflns_theta_max 27.103
_diffrn_reflns_theta_min 2.141
_exptl_absorpt_coefficient_mu 0.269
_exptl_absorpt_correction_T_max 0.9971
_exptl_absorpt_correction_T_min 0.9646
_exptl_absorpt_correction_type numerical
_exptl_absorpt_process_details 'Bruker SADABS, 1996'
_exptl_crystal_colour colourless
_exptl_crystal_density_diffrn 1.322
_exptl_crystal_density_meas ?
_exptl_crystal_density_method 'not measured'
_exptl_crystal_description prism
_exptl_crystal_F_000 1736
_exptl_crystal_size_max 0.216
_exptl_crystal_size_mid 0.155
_exptl_crystal_size_min 0.040
_refine_diff_density_max 1.274
_refine_diff_density_min -1.052
_refine_diff_density_rms 0.092
_refine_ls_extinction_method none
_refine_ls_goodness_of_fit_ref 1.054
_refine_ls_hydrogen_treatment mixed
_refine_ls_matrix_type full
_refine_ls_number_parameters 535
_refine_ls_number_reflns 9215
_refine_ls_number_restraints 0
_refine_ls_restrained_S_all 1.054
_refine_ls_R_factor_all 0.0857
_refine_ls_R_factor_gt 0.0627
_refine_ls_shift/su_max 0.000
_refine_ls_shift/su_mean 0.000
_refine_ls_structure_factor_coef Fsqd
_refine_ls_weighting_details 'w=1/[\s^2^(Fo^2^)+(0.0969P)^2^+7.4717P] where P=(Fo^2^+2Fc^2^)/3'
_refine_ls_weighting_scheme calc
_refine_ls_wR_factor_gt 0.1759
_refine_ls_wR_factor_ref 0.1928
_reflns_Friedel_coverage 0.000
_reflns_number_gt 7022
_reflns_number_total 9215
_reflns_threshold_expression 'I > 2\s(I)'
_cod_data_source_file d1ra05802a2.cif
_cod_data_source_block i18108
_cod_depositor_comments
;
The following automatic conversions were performed:

data item '_exptl_crystal_density_meas' value 'none' was changed to
'?' -- the value is perceived as not measured.

Automatic conversion script
Id: cif_fix_values 7556 2019-12-06 15:28:31Z antanas 

2024-11-08
Z value and formula fixed to values more according to usual
chemical conventions.                 miguel
;
_cod_original_formula_sum 'C47 H41 Cl3 N4 O4'
_cod_original_formula_weight 832.19
_cod_original_formula_moiety '2(C23 H20 N2 O2), C H Cl3'
_cod_original_formula_units_Z 4
_cod_original_sg_symbol_H-M 'P 21/c'
_cod_database_code 7243402
_shelx_shelxl_version_number 2018/3
_shelx_space_group_comment
;
The symmetry employed for this shelxl refinement is uniquely defined
by the following loop, which should always be used as a source of
symmetry information in preference to the above space-group names.
They are only intended as comments.
;
_shelx_estimated_absorpt_t_min 0.944
_shelx_estimated_absorpt_t_max 0.989

loop_
_space_group_symop_operation_xyz
'x, y, z'
'-x, y+1/2, -z+1/2'
'-x, -y, -z'
'x, -y-1/2, z-1/2'

loop_
_atom_site_label
_atom_site_type_symbol
_atom_site_fract_x
_atom_site_fract_y
_atom_site_fract_z
_atom_site_U_iso_or_equiv
_atom_site_adp_type
_atom_site_occupancy
_atom_site_site_symmetry_order
_atom_site_calc_flag
_atom_site_refinement_flags_posn
_atom_site_refinement_flags_adp
_atom_site_refinement_flags_occupancy
_atom_site_disorder_assembly
_atom_site_disorder_group
Cl1 Cl 0.74956(11) 0.36009(6) 0.41472(4) 0.0496(3) Uani 1 1 d . . . . .
Cl2 Cl 0.82348(12) 0.49664(6) 0.47161(5) 0.0547(3) Uani 1 1 d . . . . .
Cl3 Cl 0.82071(12) 0.36653(6) 0.54311(5) 0.0567(3) Uani 1 1 d . . . . .
O1 O 0.12932(18) 0.70332(10) 0.72399(9) 0.0181(4) Uani 1 1 d . . . . .
O2 O 0.24107(18) 0.89612(10) 0.60556(8) 0.0182(4) Uani 1 1 d . . . . .
O3 O 0.5272(2) 0.44947(11) 0.56602(9) 0.0262(5) Uani 1 1 d . . . . .
O4 O 0.6993(2) 0.68146(10) 0.60279(9) 0.0200(4) Uani 1 1 d . . . . .
N1 N 0.6568(2) 0.86391(12) 0.76643(10) 0.0115(4) Uani 1 1 d . . . . .
N2 N 0.6260(2) 0.74970(11) 0.79270(9) 0.0117(4) Uani 1 1 d . . . . .
N3 N 0.5151(2) 0.60796(12) 0.80712(10) 0.0115(4) Uani 1 1 d . . . . .
N4 N 0.4032(2) 0.50806(11) 0.78090(10) 0.0120(4) Uani 1 1 d . . . . .
C1 C 0.5714(2) 0.80733(13) 0.76432(11) 0.0115(5) Uani 1 1 d . . . . .
C2 C 0.7732(2) 0.84178(13) 0.79797(11) 0.0122(5) Uani 1 1 d . . . . .
C3 C 0.7524(2) 0.77055(13) 0.81392(11) 0.0124(5) Uani 1 1 d . . . . .
C4 C 0.4389(2) 0.80740(13) 0.73202(11) 0.0115(5) Uani 1 1 d . . . . .
C5 C 0.3481(2) 0.75565(13) 0.74751(11) 0.0130(5) Uani 1 1 d . . . . .
H5 H 0.368804 0.723856 0.780630 0.016 Uiso 1 1 calc R U . . .
C6 C 0.2261(2) 0.75152(13) 0.71336(12) 0.0141(5) Uani 1 1 d . . . . .
C7 C 0.1945(2) 0.79814(13) 0.66560(12) 0.0140(5) Uani 1 1 d . . . . .
H7 H 0.112227 0.793832 0.642046 0.017 Uiso 1 1 calc R U . . .
C8 C 0.2835(2) 0.85137(13) 0.65216(11) 0.0135(5) Uani 1 1 d . . . . .
C9 C 0.4072(2) 0.85628(13) 0.68456(12) 0.0138(5) Uani 1 1 d . . . . .
H9 H 0.468545 0.891996 0.674657 0.017 Uiso 1 1 calc R U . . .
C10 C 0.1587(3) 0.65159(15) 0.77140(14) 0.0224(6) Uani 1 1 d . . . . .
H10A H 0.083579 0.618937 0.773441 0.034 Uiso 1 1 calc R U . . .
H10B H 0.176657 0.677355 0.809734 0.034 Uiso 1 1 calc R U . . .
H10C H 0.236006 0.623074 0.763446 0.034 Uiso 1 1 calc R U . . .
C11 C 0.3269(3) 0.95426(15) 0.59226(14) 0.0225(6) Uani 1 1 d . . . . .
H11A H 0.409223 0.933990 0.580666 0.034 Uiso 1 1 calc R U . . .
H11B H 0.345444 0.985025 0.627933 0.034 Uiso 1 1 calc R U . . .
H11C H 0.284712 0.983541 0.559103 0.034 Uiso 1 1 calc R U . . .
C12 C 0.8893(2) 0.88907(14) 0.80675(11) 0.0132(5) Uani 1 1 d . . . . .
C13 C 0.8789(3) 0.96158(14) 0.82506(12) 0.0162(5) Uani 1 1 d . . . . .
H13 H 0.796491 0.980015 0.834133 0.019 Uiso 1 1 calc R U . . .
C14 C 0.9883(3) 1.00668(15) 0.83003(13) 0.0206(6) Uani 1 1 d . . . . .
H14 H 0.980374 1.055732 0.842644 0.025 Uiso 1 1 calc R U . . .
C15 C 1.1089(3) 0.98060(15) 0.81673(13) 0.0220(6) Uani 1 1 d . . . . .
H15 H 1.183331 1.011737 0.819798 0.026 Uiso 1 1 calc R U . . .
C16 C 1.1204(3) 0.90851(15) 0.79883(13) 0.0198(6) Uani 1 1 d . . . . .
H16 H 1.203235 0.890284 0.790052 0.024 Uiso 1 1 calc R U . . .
C17 C 1.0119(3) 0.86334(14) 0.79379(12) 0.0160(5) Uani 1 1 d . . . . .
H17 H 1.020667 0.814265 0.781376 0.019 Uiso 1 1 calc R U . . .
C18 C 0.8394(2) 0.71873(14) 0.84868(12) 0.0156(5) Uani 1 1 d . . . . .
C19 C 0.9151(3) 0.73942(16) 0.90121(13) 0.0207(6) Uani 1 1 d . . . . .
H19 H 0.916806 0.788935 0.913527 0.025 Uiso 1 1 calc R U . . .
C20 C 0.9883(3) 0.68786(18) 0.93571(14) 0.0281(7) Uani 1 1 d . . . . .
H20 H 1.040132 0.702438 0.971339 0.034 Uiso 1 1 calc R U . . .
C21 C 0.9860(3) 0.61512(18) 0.91838(15) 0.0291(7) Uani 1 1 d . . . . .
H21 H 1.034947 0.579973 0.942424 0.035 Uiso 1 1 calc R U . . .
C22 C 0.9122(3) 0.59422(16) 0.86611(15) 0.0254(7) Uani 1 1 d . . . . .
H22 H 0.910920 0.544601 0.854078 0.030 Uiso 1 1 calc R U . . .
C23 C 0.8397(3) 0.64559(14) 0.83087(14) 0.0191(6) Uani 1 1 d . . . . .
H23 H 0.790206 0.630934 0.794616 0.023 Uiso 1 1 calc R U . . .
C24 C 0.4850(2) 0.55825(13) 0.76284(11) 0.0117(5) Uani 1 1 d . . . . .
C25 C 0.4475(2) 0.59019(13) 0.85544(11) 0.0112(5) Uani 1 1 d . . . . .
C26 C 0.3787(2) 0.52753(13) 0.83830(11) 0.0119(5) Uani 1 1 d . . . . .
C27 C 0.5319(2) 0.56093(13) 0.70310(11) 0.0126(5) Uani 1 1 d . . . . .
C28 C 0.5094(3) 0.50115(14) 0.66470(12) 0.0152(5) Uani 1 1 d . . . . .
H28 H 0.468360 0.458576 0.678026 0.018 Uiso 1 1 calc R U . . .
C29 C 0.5477(3) 0.50460(14) 0.60687(12) 0.0176(5) Uani 1 1 d . . . . .
C30 C 0.6100(3) 0.56585(14) 0.58705(12) 0.0174(5) Uani 1 1 d . . . . .
H30 H 0.635348 0.567704 0.547356 0.021 Uiso 1 1 calc R U . . .
C31 C 0.6350(3) 0.62441(14) 0.62582(12) 0.0149(5) Uani 1 1 d . . . . .
C32 C 0.5957(2) 0.62311(13) 0.68376(11) 0.0136(5) Uani 1 1 d . . . . .
H32 H 0.611743 0.663709 0.709786 0.016 Uiso 1 1 calc R U . . .
C33 C 0.4762(4) 0.38233(17) 0.58675(16) 0.0380(9) Uani 1 1 d . . . . .
H33A H 0.469872 0.346606 0.554028 0.057 Uiso 1 1 calc R U . . .
H33B H 0.388848 0.390725 0.599754 0.057 Uiso 1 1 calc R U . . .
H33C H 0.535041 0.363793 0.620641 0.057 Uiso 1 1 calc R U . . .
C34 C 0.7363(4) 0.74090(17) 0.64192(14) 0.0315(7) Uani 1 1 d . . . . .
H34A H 0.785374 0.776706 0.620603 0.047 Uiso 1 1 calc R U . . .
H34B H 0.791613 0.723026 0.677208 0.047 Uiso 1 1 calc R U . . .
H34C H 0.657372 0.763814 0.654822 0.047 Uiso 1 1 calc R U . . .
C35 C 0.4565(3) 0.63505(13) 0.91018(11) 0.0131(5) Uani 1 1 d . . . . .
C36 C 0.5761(3) 0.66514(14) 0.93330(12) 0.0152(5) Uani 1 1 d . . . . .
H36 H 0.652303 0.656802 0.913325 0.018 Uiso 1 1 calc R U . . .
C37 C 0.5850(3) 0.70722(14) 0.98524(12) 0.0187(5) Uani 1 1 d . . . . .
H37 H 0.667129 0.727358 1.000588 0.022 Uiso 1 1 calc R U . . .
C38 C 0.4745(3) 0.71981(15) 1.01463(12) 0.0197(6) Uani 1 1 d . . . . .
H38 H 0.480746 0.748231 1.050316 0.024 Uiso 1 1 calc R U . . .
C39 C 0.3547(3) 0.69081(15) 0.99181(13) 0.0204(6) Uani 1 1 d . . . . .
H39 H 0.278677 0.699871 1.011736 0.024 Uiso 1 1 calc R U . . .
C40 C 0.3451(3) 0.64852(14) 0.93994(12) 0.0169(5) Uani 1 1 d . . . . .
H40 H 0.262691 0.628736 0.924664 0.020 Uiso 1 1 calc R U . . .
C41 C 0.2829(2) 0.48534(13) 0.86946(11) 0.0119(5) Uani 1 1 d . . . . .
C42 C 0.3011(3) 0.46870(14) 0.93077(12) 0.0146(5) Uani 1 1 d . . . . .
H42 H 0.379151 0.483449 0.954273 0.018 Uiso 1 1 calc R U . . .
C43 C 0.2046(3) 0.43044(14) 0.95732(12) 0.0158(5) Uani 1 1 d . . . . .
H43 H 0.217324 0.419215 0.998989 0.019 Uiso 1 1 calc R U . . .
C44 C 0.0902(3) 0.40857(14) 0.92368(12) 0.0163(5) Uani 1 1 d . . . . .
H44 H 0.024272 0.383137 0.942257 0.020 Uiso 1 1 calc R U . . .
C45 C 0.0726(3) 0.42412(14) 0.86253(12) 0.0155(5) Uani 1 1 d . . . . .
H45 H -0.004930 0.408525 0.839049 0.019 Uiso 1 1 calc R U . . .
C46 C 0.1679(2) 0.46236(13) 0.83577(12) 0.0139(5) Uani 1 1 d . . . . .
H46 H 0.154926 0.473074 0.794019 0.017 Uiso 1 1 calc R U . . .
C47 C 0.7452(4) 0.4125(2) 0.47984(16) 0.0400(8) Uani 1 1 d . . . . .
H47 H 0.651381 0.421859 0.486201 0.048 Uiso 1 1 calc R U . . .
H1 H 0.641(3) 0.9021(19) 0.7513(14) 0.015(8) Uiso 1 1 d . . . . .
H3 H 0.548(3) 0.6433(19) 0.8034(15) 0.019(9) Uiso 1 1 d . . . . .

loop_
_atom_site_aniso_label
_atom_site_aniso_U_11
_atom_site_aniso_U_22
_atom_site_aniso_U_33
_atom_site_aniso_U_23
_atom_site_aniso_U_13
_atom_site_aniso_U_12
Cl1 0.0518(6) 0.0597(6) 0.0378(5) -0.0094(4) 0.0079(4) -0.0021(5)
Cl2 0.0687(7) 0.0470(6) 0.0513(6) -0.0031(5) 0.0207(5) -0.0049(5)
Cl3 0.0670(7) 0.0599(7) 0.0407(6) 0.0059(5) -0.0061(5) 0.0135(5)
O1 0.0126(9) 0.0136(9) 0.0275(10) 0.0057(8) -0.0003(7) -0.0033(7)
O2 0.0152(9) 0.0186(9) 0.0198(10) 0.0078(7) -0.0029(7) -0.0018(7)
O3 0.0437(13) 0.0175(10) 0.0194(10) -0.0078(8) 0.0127(9) -0.0123(9)
O4 0.0281(10) 0.0141(9) 0.0189(10) 0.0022(7) 0.0078(8) -0.0068(8)
N1 0.0121(10) 0.0071(10) 0.0152(11) 0.0012(8) 0.0011(8) 0.0006(8)
N2 0.0110(10) 0.0084(9) 0.0157(10) 0.0000(8) 0.0009(8) -0.0003(8)
N3 0.0125(10) 0.0070(10) 0.0153(11) 0.0000(8) 0.0029(8) -0.0014(8)
N4 0.0122(10) 0.0092(9) 0.0149(10) -0.0002(8) 0.0026(8) 0.0005(8)
C1 0.0119(11) 0.0091(11) 0.0137(12) -0.0008(9) 0.0023(9) 0.0009(9)
C2 0.0112(11) 0.0124(11) 0.0130(12) -0.0006(9) 0.0011(9) 0.0008(9)
C3 0.0103(11) 0.0116(11) 0.0152(12) 0.0007(9) 0.0006(9) 0.0003(9)
C4 0.0106(11) 0.0095(11) 0.0145(12) -0.0015(9) 0.0013(9) 0.0030(9)
C5 0.0121(12) 0.0106(11) 0.0159(12) 0.0011(9) 0.0001(9) 0.0020(9)
C6 0.0116(12) 0.0104(11) 0.0207(13) -0.0018(10) 0.0041(10) -0.0001(9)
C7 0.0111(11) 0.0129(12) 0.0176(12) -0.0009(9) -0.0009(9) 0.0013(9)
C8 0.0154(12) 0.0102(11) 0.0146(12) 0.0001(9) 0.0009(10) 0.0027(9)
C9 0.0130(12) 0.0105(11) 0.0179(13) 0.0008(9) 0.0014(10) 0.0000(9)
C10 0.0201(14) 0.0172(13) 0.0298(16) 0.0096(11) 0.0021(12) -0.0028(11)
C11 0.0200(14) 0.0196(13) 0.0270(15) 0.0108(11) -0.0017(11) -0.0035(11)
C12 0.0135(12) 0.0129(11) 0.0128(12) 0.0021(9) -0.0010(9) -0.0014(9)
C13 0.0167(12) 0.0137(12) 0.0179(13) -0.0018(10) -0.0003(10) -0.0011(10)
C14 0.0232(14) 0.0146(12) 0.0234(14) -0.0034(11) -0.0010(11) -0.0038(11)
C15 0.0208(14) 0.0210(14) 0.0232(14) 0.0003(11) -0.0026(11) -0.0098(11)
C16 0.0143(13) 0.0228(14) 0.0223(14) 0.0010(11) 0.0019(10) -0.0025(11)
C17 0.0148(12) 0.0133(12) 0.0195(13) 0.0002(10) -0.0002(10) -0.0007(10)
C18 0.0108(12) 0.0152(12) 0.0212(13) 0.0064(10) 0.0038(10) 0.0010(10)
C19 0.0159(13) 0.0229(14) 0.0227(14) 0.0072(11) -0.0013(11) -0.0025(11)
C20 0.0168(14) 0.0401(18) 0.0268(16) 0.0172(13) -0.0011(12) -0.0025(13)
C21 0.0144(13) 0.0333(17) 0.0408(18) 0.0263(14) 0.0084(12) 0.0072(12)
C22 0.0158(13) 0.0200(14) 0.0422(18) 0.0138(13) 0.0124(12) 0.0053(11)
C23 0.0134(12) 0.0157(13) 0.0292(15) 0.0059(11) 0.0061(11) 0.0040(10)
C24 0.0111(11) 0.0074(11) 0.0163(12) 0.0014(9) -0.0002(9) 0.0010(9)
C25 0.0110(11) 0.0090(11) 0.0136(12) 0.0004(9) 0.0017(9) 0.0013(9)
C26 0.0122(11) 0.0107(11) 0.0127(12) 0.0005(9) 0.0014(9) 0.0007(9)
C27 0.0120(11) 0.0105(11) 0.0152(12) 0.0007(9) 0.0009(9) 0.0013(9)
C28 0.0157(12) 0.0122(12) 0.0181(13) -0.0019(10) 0.0043(10) -0.0021(10)
C29 0.0195(13) 0.0158(12) 0.0173(13) -0.0032(10) 0.0016(10) -0.0011(10)
C30 0.0201(13) 0.0182(13) 0.0143(12) 0.0017(10) 0.0039(10) -0.0005(10)
C31 0.0146(12) 0.0125(12) 0.0177(13) 0.0043(10) 0.0022(10) 0.0002(9)
C32 0.0146(12) 0.0112(11) 0.0150(12) 0.0007(9) 0.0015(9) -0.0001(9)
C33 0.067(2) 0.0190(15) 0.0317(18) -0.0120(13) 0.0232(17) -0.0210(16)
C34 0.049(2) 0.0227(15) 0.0241(16) -0.0012(12) 0.0085(14) -0.0200(14)
C35 0.0174(12) 0.0074(11) 0.0146(12) 0.0019(9) 0.0014(10) 0.0003(9)
C36 0.0154(12) 0.0139(12) 0.0165(13) 0.0008(10) 0.0022(10) -0.0007(10)
C37 0.0199(13) 0.0145(12) 0.0205(13) 0.0002(10) -0.0032(10) -0.0019(10)
C38 0.0293(15) 0.0138(12) 0.0156(13) -0.0031(10) 0.0011(11) 0.0006(11)
C39 0.0233(14) 0.0180(13) 0.0210(14) -0.0032(11) 0.0077(11) 0.0016(11)
C40 0.0172(13) 0.0149(12) 0.0190(13) -0.0028(10) 0.0030(10) -0.0019(10)
C41 0.0134(12) 0.0072(10) 0.0157(12) -0.0008(9) 0.0039(9) -0.0002(9)
C42 0.0147(12) 0.0134(12) 0.0157(12) -0.0003(9) 0.0011(10) -0.0010(9)
C43 0.0205(13) 0.0135(12) 0.0137(12) 0.0005(9) 0.0030(10) 0.0005(10)
C44 0.0170(12) 0.0127(12) 0.0201(13) 0.0016(10) 0.0068(10) -0.0012(10)
C45 0.0138(12) 0.0128(12) 0.0196(13) -0.0012(10) 0.0008(10) -0.0022(10)
C46 0.0166(12) 0.0103(11) 0.0150(12) -0.0001(9) 0.0028(10) 0.0008(9)
C47 0.042(2) 0.045(2) 0.0339(19) -0.0015(16) 0.0068(15) 0.0073(17)

loop_
_atom_type_symbol
_atom_type_description
_atom_type_scat_dispersion_real
_atom_type_scat_dispersion_imag
_atom_type_scat_source
C C 0.0033 0.0016 'International Tables Vol C Tables 4.2.6.8 and 6.1.1.4'
H H 0.0000 0.0000 'International Tables Vol C Tables 4.2.6.8 and 6.1.1.4'
Cl Cl 0.1484 0.1585 'International Tables Vol C Tables 4.2.6.8 and 6.1.1.4'
N N 0.0061 0.0033 'International Tables Vol C Tables 4.2.6.8 and 6.1.1.4'
O O 0.0106 0.0060 'International Tables Vol C Tables 4.2.6.8 and 6.1.1.4'

loop_
_geom_angle_atom_site_label_1
_geom_angle_atom_site_label_2
_geom_angle_atom_site_label_3
_geom_angle
_geom_angle_site_symmetry_1
_geom_angle_site_symmetry_3
_geom_angle_publ_flag
C6 O1 C10 117.2(2) . . ?
C8 O2 C11 117.0(2) . . ?
C29 O3 C33 117.3(2) . . ?
C31 O4 C34 117.7(2) . . ?
C1 N1 C2 108.2(2) . . ?
C1 N1 H1 125(2) . . ?
C2 N1 H1 127(2) . . ?
C1 N2 C3 106.0(2) . . ?
C24 N3 C25 108.5(2) . . ?
C24 N3 H3 125(3) . . ?
C25 N3 H3 125(3) . . ?
C24 N4 C26 106.3(2) . . ?
N2 C1 N1 110.9(2) . . ?
N2 C1 C4 123.9(2) . . ?
N1 C1 C4 125.1(2) . . ?
C3 C2 N1 105.2(2) . . ?
C3 C2 C12 132.1(2) . . ?
N1 C2 C12 122.6(2) . . ?
C2 C3 N2 109.7(2) . . ?
C2 C3 C18 130.5(2) . . ?
N2 C3 C18 119.8(2) . . ?
C5 C4 C9 120.9(2) . . ?
C5 C4 C1 118.8(2) . . ?
C9 C4 C1 120.2(2) . . ?
C4 C5 C6 118.8(2) . . ?
C4 C5 H5 120.6 . . ?
C6 C5 H5 120.6 . . ?
O1 C6 C7 114.7(2) . . ?
O1 C6 C5 124.3(2) . . ?
C7 C6 C5 121.0(2) . . ?
C6 C7 C8 119.7(2) . . ?
C6 C7 H7 120.1 . . ?
C8 C7 H7 120.1 . . ?
O2 C8 C7 115.1(2) . . ?
O2 C8 C9 124.0(2) . . ?
C7 C8 C9 120.9(2) . . ?
C8 C9 C4 118.7(2) . . ?
C8 C9 H9 120.7 . . ?
C4 C9 H9 120.7 . . ?
O1 C10 H10A 109.5 . . ?
O1 C10 H10B 109.5 . . ?
H10A C10 H10B 109.5 . . ?
O1 C10 H10C 109.5 . . ?
H10A C10 H10C 109.5 . . ?
H10B C10 H10C 109.5 . . ?
O2 C11 H11A 109.5 . . ?
O2 C11 H11B 109.5 . . ?
H11A C11 H11B 109.5 . . ?
O2 C11 H11C 109.5 . . ?
H11A C11 H11C 109.5 . . ?
H11B C11 H11C 109.5 . . ?
C17 C12 C13 118.6(2) . . ?
C17 C12 C2 120.2(2) . . ?
C13 C12 C2 121.1(2) . . ?
C14 C13 C12 120.4(2) . . ?
C14 C13 H13 119.8 . . ?
C12 C13 H13 119.8 . . ?
C15 C14 C13 120.4(3) . . ?
C15 C14 H14 119.8 . . ?
C13 C14 H14 119.8 . . ?
C14 C15 C16 119.7(3) . . ?
C14 C15 H15 120.2 . . ?
C16 C15 H15 120.2 . . ?
C17 C16 C15 120.2(3) . . ?
C17 C16 H16 119.9 . . ?
C15 C16 H16 119.9 . . ?
C16 C17 C12 120.7(2) . . ?
C16 C17 H17 119.6 . . ?
C12 C17 H17 119.6 . . ?
C19 C18 C23 119.0(2) . . ?
C19 C18 C3 121.6(2) . . ?
C23 C18 C3 119.3(2) . . ?
C20 C19 C18 120.3(3) . . ?
C20 C19 H19 119.9 . . ?
C18 C19 H19 119.9 . . ?
C21 C20 C19 120.4(3) . . ?
C21 C20 H20 119.8 . . ?
C19 C20 H20 119.8 . . ?
C22 C21 C20 119.7(3) . . ?
C22 C21 H21 120.1 . . ?
C20 C21 H21 120.1 . . ?
C21 C22 C23 120.3(3) . . ?
C21 C22 H22 119.8 . . ?
C23 C22 H22 119.8 . . ?
C22 C23 C18 120.3(3) . . ?
C22 C23 H23 119.9 . . ?
C18 C23 H23 119.9 . . ?
N4 C24 N3 110.3(2) . . ?
N4 C24 C27 124.9(2) . . ?
N3 C24 C27 124.8(2) . . ?
N3 C25 C26 105.2(2) . . ?
N3 C25 C35 121.7(2) . . ?
C26 C25 C35 133.1(2) . . ?
N4 C26 C25 109.7(2) . . ?
N4 C26 C41 119.6(2) . . ?
C25 C26 C41 130.5(2) . . ?
C28 C27 C32 120.1(2) . . ?
C28 C27 C24 119.0(2) . . ?
C32 C27 C24 120.9(2) . . ?
C29 C28 C27 119.4(2) . . ?
C29 C28 H28 120.3 . . ?
C27 C28 H28 120.3 . . ?
O3 C29 C30 115.6(2) . . ?
O3 C29 C28 123.3(2) . . ?
C30 C29 C28 121.0(2) . . ?
C29 C30 C31 119.4(2) . . ?
C29 C30 H30 120.3 . . ?
C31 C30 H30 120.3 . . ?
O4 C31 C30 115.1(2) . . ?
O4 C31 C32 124.0(2) . . ?
C30 C31 C32 120.9(2) . . ?
C31 C32 C27 119.1(2) . . ?
C31 C32 H32 120.5 . . ?
C27 C32 H32 120.5 . . ?
O3 C33 H33A 109.5 . . ?
O3 C33 H33B 109.5 . . ?
H33A C33 H33B 109.5 . . ?
O3 C33 H33C 109.5 . . ?
H33A C33 H33C 109.5 . . ?
H33B C33 H33C 109.5 . . ?
O4 C34 H34A 109.5 . . ?
O4 C34 H34B 109.5 . . ?
H34A C34 H34B 109.5 . . ?
O4 C34 H34C 109.5 . . ?
H34A C34 H34C 109.5 . . ?
H34B C34 H34C 109.5 . . ?
C36 C35 C40 118.7(2) . . ?
C36 C35 C25 120.6(2) . . ?
C40 C35 C25 120.6(2) . . ?
C37 C36 C35 120.8(2) . . ?
C37 C36 H36 119.6 . . ?
C35 C36 H36 119.6 . . ?
C38 C37 C36 120.1(3) . . ?
C38 C37 H37 120.0 . . ?
C36 C37 H37 120.0 . . ?
C37 C38 C39 119.8(2) . . ?
C37 C38 H38 120.1 . . ?
C39 C38 H38 120.1 . . ?
C38 C39 C40 120.5(3) . . ?
C38 C39 H39 119.8 . . ?
C40 C39 H39 119.8 . . ?
C39 C40 C35 120.2(3) . . ?
C39 C40 H40 119.9 . . ?
C35 C40 H40 119.9 . . ?
C46 C41 C42 118.9(2) . . ?
C46 C41 C26 117.8(2) . . ?
C42 C41 C26 123.2(2) . . ?
C43 C42 C41 119.9(2) . . ?
C43 C42 H42 120.1 . . ?
C41 C42 H42 120.1 . . ?
C44 C43 C42 120.8(2) . . ?
C44 C43 H43 119.6 . . ?
C42 C43 H43 119.6 . . ?
C43 C44 C45 119.5(2) . . ?
C43 C44 H44 120.2 . . ?
C45 C44 H44 120.2 . . ?
C46 C45 C44 120.1(2) . . ?
C46 C45 H45 120.0 . . ?
C44 C45 H45 120.0 . . ?
C45 C46 C41 120.8(2) . . ?
C45 C46 H46 119.6 . . ?
C41 C46 H46 119.6 . . ?
Cl1 C47 Cl3 111.0(2) . . ?
Cl1 C47 Cl2 110.3(2) . . ?
Cl3 C47 Cl2 109.8(2) . . ?
Cl1 C47 H47 108.6 . . ?
Cl3 C47 H47 108.6 . . ?
Cl2 C47 H47 108.6 . . ?

loop_
_geom_bond_atom_site_label_1
_geom_bond_atom_site_label_2
_geom_bond_distance
_geom_bond_site_symmetry_2
_geom_bond_publ_flag
Cl1 C47 1.750(4) . ?
Cl2 C47 1.759(4) . ?
Cl3 C47 1.758(4) . ?
O1 C6 1.367(3) . ?
O1 C10 1.433(3) . ?
O2 C8 1.363(3) . ?
O2 C11 1.433(3) . ?
O3 C29 1.365(3) . ?
O3 C33 1.434(4) . ?
O4 C31 1.366(3) . ?
O4 C34 1.426(3) . ?
N1 C1 1.355(3) . ?
N1 C2 1.383(3) . ?
N1 H1 0.79(3) . ?
N2 C1 1.328(3) . ?
N2 C3 1.387(3) . ?
N3 C24 1.359(3) . ?
N3 C25 1.379(3) . ?
N3 H3 0.74(4) . ?
N4 C24 1.335(3) . ?
N4 C26 1.380(3) . ?
C1 C4 1.471(3) . ?
C2 C3 1.378(3) . ?
C2 C12 1.469(3) . ?
C3 C18 1.471(3) . ?
C4 C5 1.398(3) . ?
C4 C9 1.403(3) . ?
C5 C6 1.398(4) . ?
C5 H5 0.9500 . ?
C6 C7 1.381(4) . ?
C7 C8 1.390(4) . ?
C7 H7 0.9500 . ?
C8 C9 1.397(4) . ?
C9 H9 0.9500 . ?
C10 H10A 0.9800 . ?
C10 H10B 0.9800 . ?
C10 H10C 0.9800 . ?
C11 H11A 0.9800 . ?
C11 H11B 0.9800 . ?
C11 H11C 0.9800 . ?
C12 C17 1.398(4) . ?
C12 C13 1.401(4) . ?
C13 C14 1.388(4) . ?
C13 H13 0.9500 . ?
C14 C15 1.384(4) . ?
C14 H14 0.9500 . ?
C15 C16 1.392(4) . ?
C15 H15 0.9500 . ?
C16 C17 1.382(4) . ?
C16 H16 0.9500 . ?
C17 H17 0.9500 . ?
C18 C19 1.393(4) . ?
C18 C23 1.401(4) . ?
C19 C20 1.391(4) . ?
C19 H19 0.9500 . ?
C20 C21 1.391(5) . ?
C20 H20 0.9500 . ?
C21 C22 1.380(5) . ?
C21 H21 0.9500 . ?
C22 C23 1.394(4) . ?
C22 H22 0.9500 . ?
C23 H23 0.9500 . ?
C24 C27 1.465(3) . ?
C25 C26 1.383(3) . ?
C25 C35 1.471(3) . ?
C26 C41 1.478(3) . ?
C27 C28 1.398(3) . ?
C27 C32 1.405(3) . ?
C28 C29 1.390(4) . ?
C28 H28 0.9500 . ?
C29 C30 1.388(4) . ?
C30 C31 1.389(4) . ?
C30 H30 0.9500 . ?
C31 C32 1.395(4) . ?
C32 H32 0.9500 . ?
C33 H33A 0.9800 . ?
C33 H33B 0.9800 . ?
C33 H33C 0.9800 . ?
C34 H34A 0.9800 . ?
C34 H34B 0.9800 . ?
C34 H34C 0.9800 . ?
C35 C36 1.394(4) . ?
C35 C40 1.399(4) . ?
C36 C37 1.390(4) . ?
C36 H36 0.9500 . ?
C37 C38 1.384(4) . ?
C37 H37 0.9500 . ?
C38 C39 1.386(4) . ?
C38 H38 0.9500 . ?
C39 C40 1.391(4) . ?
C39 H39 0.9500 . ?
C40 H40 0.9500 . ?
C41 C46 1.397(4) . ?
C41 C42 1.398(4) . ?
C42 C43 1.394(4) . ?
C42 H42 0.9500 . ?
C43 C44 1.386(4) . ?
C43 H43 0.9500 . ?
C44 C45 1.390(4) . ?
C44 H44 0.9500 . ?
C45 C46 1.387(4) . ?
C45 H45 0.9500 . ?
C46 H46 0.9500 . ?
C47 H47 1.0000 . ?
